data_7213407
loop_
_publ_author_name
'Boyd, Derek R.'
'Sharma, Narain D.'
'Barr, Stephen A.'
'Carroll, Jonathan G.'
'Mackerracher, Donald'
'Malone, John F.'

_publ_section_title
;
 Synthesis and absolute stereochemistry assignment of enantiopure
 dihydrofuro- and dihydropyrano-quinoline alkaloids
;
_journal_issue 20
_journal_name_full 'Journal of the Chemical Society, Perkin Transactions 1'
_journal_page_first 3397
_journal_paper_doi 10.1039/b005285j
_journal_year 2000
_chemical_formula_sum 'C16 H20 Cl N O7'
_chemical_formula_weight 747.56
_space_group_IT_number 19
_symmetry_cell_setting orthorhombic
_symmetry_space_group_name_Hall 'P 2ac 2ab'
_symmetry_space_group_name_H-M 'P 21 21 21'
_atom_sites_solution_hydrogens geom
_atom_sites_solution_primary direct
_atom_sites_solution_secondary difmap
_audit_creation_method SHELXL-97
_cell_angle_alpha 90.00
_cell_angle_beta 90.00
_cell_angle_gamma 90.00
_cell_formula_units_Z 8
_cell_length_a 8.715(2)
_cell_length_b 18.175(5)
_cell_length_c 21.948(5)
_cell_measurement_temperature 293(2)
_cell_volume 3476.5(15)
_computing_structure_refinement 'SHELXL-97 (Sheldrick, 1997)'
_computing_structure_solution 'SHELXS-97 (Sheldrick, 1990)'
_diffrn_ambient_temperature 293(2)
_diffrn_measured_fraction_theta_full 1.000
_diffrn_measured_fraction_theta_max 1.000
_diffrn_radiation_monochromator graphite
_diffrn_radiation_source 'fine-focus sealed tube'
_diffrn_radiation_type CuK\a
_diffrn_radiation_wavelength 1.54178
_diffrn_reflns_av_R_equivalents 0.0576
_diffrn_reflns_av_sigmaI/netI 0.0713
_diffrn_reflns_limit_h_max 9
_diffrn_reflns_limit_h_min -9
_diffrn_reflns_limit_k_max 19
_diffrn_reflns_limit_k_min -19
_diffrn_reflns_limit_l_max 23
_diffrn_reflns_limit_l_min -23
_diffrn_reflns_number 5026
_diffrn_reflns_theta_full 55.00
_diffrn_reflns_theta_max 55.00
_diffrn_reflns_theta_min 3.16
_exptl_absorpt_coefficient_mu 2.300
_exptl_absorpt_correction_T_max 0.4243
_exptl_absorpt_correction_T_min 0.2606
_exptl_crystal_density_diffrn 1.428
_exptl_crystal_density_method 'not measured'
_exptl_crystal_F_000 1568
_exptl_crystal_size_max 0.80
_exptl_crystal_size_mid 0.53
_exptl_crystal_size_min 0.45
_refine_diff_density_max 0.439
_refine_diff_density_min -0.275
_refine_diff_density_rms 0.071
_refine_ls_abs_structure_details 'Flack H D (1983), Acta Cryst. A39, 876-881'
_refine_ls_abs_structure_Flack -0.01(4)
_refine_ls_extinction_coef 0.0010(2)
_refine_ls_extinction_expression Fc^*^=kFc[1+0.001xFc^2^\l^3^/sin(2\q)]^-1/4^
_refine_ls_extinction_method SHELXL
_refine_ls_goodness_of_fit_ref 1.012
_refine_ls_hydrogen_treatment mixed
_refine_ls_matrix_type full
_refine_ls_number_parameters 462
_refine_ls_number_reflns 4384
_refine_ls_number_restraints 0
_refine_ls_restrained_S_all 1.012
_refine_ls_R_factor_all 0.1119
_refine_ls_R_factor_gt 0.0885
_refine_ls_shift/su_max 0.065
_refine_ls_shift/su_mean 0.007
_refine_ls_structure_factor_coef Fsqd
_refine_ls_weighting_details 'calc w=1/[\s^2^(Fo^2^)+(0.1442P)^2^+5.6864P] where P=(Fo^2^+2Fc^2^)/3'
_refine_ls_weighting_scheme calc
_refine_ls_wR_factor_gt 0.2253
_refine_ls_wR_factor_ref 0.2506
_reflns_number_gt 3386
_reflns_number_total 4384
_reflns_threshold_expression >2sigma(I)
_cod_data_source_file b005285jsup1.cif
_cod_data_source_block alk1
_cod_depositor_comments
;
The following automatic conversions were performed:

'_symmetry_cell_setting' value 'Orthorhombic' changed to
'orthorhombic' according to
/home/saulius/struct/CIF-dictionaries/cif_core.dic dictionary named
'cif_core.dic' version 2.4.2 from 2011-04-26.

Automatic conversion script
Id: cif_fix_values 1891 2012-01-12 08:04:46Z andrius 

The following automatic conversions were performed:

data name '_atom_site_symmetry_multiplicit' was replaced with
'_atom_site_symmetry_multiplicity' as specified in the replacement
file 'data/replacement-values/replacement_tags.lst'.

Automatic conversion script
Id: cif_correct_tags 9268 2022-04-12 08:56:07Z antanas 
;
_cod_original_cell_volume 3476.4(15)
_cod_original_sg_symbol_H-M P2(1)2(1)2(1)
_cod_database_code 7213407

loop_
_symmetry_equiv_pos_as_xyz
'x, y, z'
'-x+1/2, -y, z+1/2'
'-x, y+1/2, -z+1/2'
'x+1/2, -y+1/2, -z'

loop_
_atom_site_label
_atom_site_type_symbol
_atom_site_fract_x
_atom_site_fract_y
_atom_site_fract_z
_atom_site_U_iso_or_equiv
_atom_site_adp_type
_atom_site_occupancy
_atom_site_symmetry_multiplicity
_atom_site_calc_flag
_atom_site_refinement_flags
O1A O 1.4529(8) 0.1232(3) -0.2534(2) 0.0615(17) Uani 1 1 d .
C2A C 1.5510(10) 0.0918(5) -0.3029(3) 0.050(2) Uani 1 1 d .
H2A H 1.6581 0.1061 -0.2962 0.060 Uiso 1 1 calc R
C3A C 1.5371(11) 0.0089(4) -0.2990(3) 0.053(2) Uani 1 1 d .
H3A1 H 1.6374 -0.0141 -0.2967 0.064 Uiso 1 1 calc R
H3A2 H 1.4824 -0.0106 -0.3339 0.064 Uiso 1 1 calc R
C3AA C 1.4470(10) -0.0034(4) -0.2407(4) 0.046(2) Uani 1 1 d .
C4A C 1.3974(9) -0.0631(4) -0.2092(4) 0.046(2) Uani 1 1 d .
C4AA C 1.3029(10) -0.0498(5) -0.1549(4) 0.049(2) Uani 1 1 d .
C5A C 1.2461(12) -0.1097(6) -0.1210(5) 0.068(3) Uani 1 1 d .
H5A H 1.2673 -0.1576 -0.1333 0.082 Uiso 1 1 calc R
C6A C 1.1612(13) -0.0976(6) -0.0706(5) 0.080(3) Uani 1 1 d .
H6A H 1.1257 -0.1374 -0.0480 0.096 Uiso 1 1 calc R
C7A C 1.1260(12) -0.0265(6) -0.0521(5) 0.076(3) Uani 1 1 d .
H7A H 1.0659 -0.0193 -0.0176 0.091 Uiso 1 1 calc R
C8A C 1.1779(11) 0.0323(6) -0.0836(4) 0.061(2) Uani 1 1 d .
H8A H 1.1550 0.0797 -0.0706 0.073 Uiso 1 1 calc R
C8AA C 1.2674(9) 0.0208(4) -0.1365(4) 0.043(2) Uani 1 1 d .
N9A N 1.3189(8) 0.0811(3) -0.1706(3) 0.0484(18) Uani 1 1 d .
C9A C 1.2764(13) 0.1572(5) -0.1538(4) 0.072(3) Uani 1 1 d .
H9A1 H 1.3251 0.1911 -0.1812 0.109 Uiso 1 1 calc R
H9A2 H 1.3095 0.1671 -0.1129 0.109 Uiso 1 1 calc R
H9A3 H 1.1671 0.1629 -0.1563 0.109 Uiso 1 1 calc R
C9AA C 1.4046(9) 0.0661(5) -0.2207(3) 0.046(2) Uani 1 1 d .
O4A O 1.4233(8) -0.1334(3) -0.2201(3) 0.0679(19) Uani 1 1 d .
C4'A C 1.5125(16) -0.1577(5) -0.2704(4) 0.088(4) Uani 1 1 d .
H4'1 H 1.4613 -0.1452 -0.3077 0.131 Uiso 1 1 calc R
H4'2 H 1.5254 -0.2101 -0.2681 0.131 Uiso 1 1 calc R
H4'3 H 1.6113 -0.1344 -0.2693 0.131 Uiso 1 1 calc R
C1'A C 1.4927(11) 0.1265(5) -0.3636(4) 0.060(2) Uani 1 1 d .
C2'A C 1.4870(16) 0.2078(5) -0.3599(4) 0.082(3) Uani 1 1 d .
H2'1 H 1.4789 0.2280 -0.4001 0.123 Uiso 1 1 calc R
H2'2 H 1.5788 0.2256 -0.3408 0.123 Uiso 1 1 calc R
H2'3 H 1.3994 0.2224 -0.3362 0.123 Uiso 1 1 calc R
C3'A C 1.6039(13) 0.1006(6) -0.4139(4) 0.075(3) Uani 1 1 d .
H3'1 H 1.6044 0.0478 -0.4155 0.113 Uiso 1 1 calc R
H3'2 H 1.7055 0.1180 -0.4050 0.113 Uiso 1 1 calc R
H3'3 H 1.5712 0.1199 -0.4525 0.113 Uiso 1 1 calc R
O1'A O 1.3475(8) 0.0966(4) -0.3788(3) 0.0718(19) Uani 1 1 d .
H1'A H 1.2877 0.1033 -0.3505 0.108 Uiso 1 1 calc R
Cl1A Cl 0.9707(2) 0.15108(12) 0.04583(9) 0.0563(6) Uani 1 1 d .
O5A O 1.0804(12) 0.1263(12) 0.0841(4) 0.237(9) Uani 1 1 d .
O6A O 0.8745(13) 0.1995(6) 0.0755(6) 0.170(5) Uani 1 1 d .
O7A O 1.0408(15) 0.1813(5) -0.0050(4) 0.142(4) Uani 1 1 d .
O8A O 0.8831(12) 0.0881(5) 0.0293(6) 0.144(4) Uani 1 1 d .
O1B O 0.5162(7) 0.1094(3) 0.0136(2) 0.0540(15) Uani 1 1 d .
C2B C 0.4306(10) 0.0715(5) 0.0633(3) 0.050(2) Uani 1 1 d .
H2B H 0.3204 0.0803 0.0582 0.060 Uiso 1 1 calc R
C3B C 0.4641(12) -0.0104(5) 0.0548(3) 0.060(2) Uani 1 1 d .
H3B1 H 0.3697 -0.0385 0.0525 0.072 Uiso 1 1 calc R
H3B2 H 0.5257 -0.0292 0.0882 0.072 Uiso 1 1 calc R
C3AB C 0.5528(10) -0.0142(4) -0.0056(3) 0.046(2) Uani 1 1 d .
C4B C 0.6112(9) -0.0688(5) -0.0410(4) 0.048(2) Uani 1 1 d .
C4AB C 0.6969(10) -0.0473(5) -0.0938(4) 0.052(2) Uani 1 1 d .
C5B C 0.7653(12) -0.0995(6) -0.1322(5) 0.070(3) Uani 1 1 d .
H5B H 0.7581 -0.1492 -0.1224 0.084 Uiso 1 1 calc R
C6B C 0.8429(13) -0.0790(8) -0.1842(5) 0.086(4) Uani 1 1 d .
H6B H 0.8808 -0.1150 -0.2103 0.103 Uiso 1 1 calc R
C7B C 0.8650(13) -0.0056(7) -0.1980(5) 0.085(3) Uani 1 1 d .
H7B H 0.9215 0.0080 -0.2322 0.101 Uiso 1 1 calc R
C8B C 0.8030(10) 0.0464(6) -0.1609(4) 0.065(3) Uani 1 1 d .
H8B H 0.8184 0.0958 -0.1698 0.078 Uiso 1 1 calc R
C8AB C 0.7157(9) 0.0268(5) -0.1091(4) 0.049(2) Uani 1 1 d .
N9B N 0.6514(8) 0.0819(4) -0.0732(3) 0.0462(17) Uani 1 1 d .
C9B C 0.6731(13) 0.1589(5) -0.0852(4) 0.069(3) Uani 1 1 d .
H9B1 H 0.6121 0.1873 -0.0573 0.103 Uiso 1 1 calc R
H9B2 H 0.6422 0.1697 -0.1262 0.103 Uiso 1 1 calc R
H9B3 H 0.7794 0.1713 -0.0801 0.103 Uiso 1 1 calc R
C9AB C 0.5768(9) 0.0591(4) -0.0227(4) 0.046(2) Uani 1 1 d .
O4B O 0.6017(8) -0.1405(3) -0.0335(3) 0.0709(19) Uani 1 1 d .
C4'B C 0.5018(17) -0.1709(5) 0.0147(4) 0.083(3) Uani 1 1 d .
H4'4 H 0.5180 -0.1442 0.0519 0.125 Uiso 1 1 calc R
H4'5 H 0.5261 -0.2219 0.0209 0.125 Uiso 1 1 calc R
H4'6 H 0.3964 -0.1664 0.0025 0.125 Uiso 1 1 calc R
C1'B C 0.4838(9) 0.1049(5) 0.1236(3) 0.049(2) Uani 1 1 d .
C2'B C 0.4756(15) 0.1859(5) 0.1213(4) 0.079(3) Uani 1 1 d .
H2'4 H 0.4387 0.2043 0.1596 0.118 Uiso 1 1 calc R
H2'5 H 0.4068 0.2006 0.0894 0.118 Uiso 1 1 calc R
H2'6 H 0.5759 0.2055 0.1134 0.118 Uiso 1 1 calc R
C3'B C 0.3863(10) 0.0712(6) 0.1739(4) 0.063(3) Uani 1 1 d .
H3'4 H 0.3949 0.0185 0.1725 0.094 Uiso 1 1 calc R
H3'5 H 0.2811 0.0851 0.1683 0.094 Uiso 1 1 calc R
H3'6 H 0.4216 0.0886 0.2128 0.094 Uiso 1 1 calc R
O1'B O 0.6391(7) 0.0815(5) 0.1368(3) 0.077(2) Uani 1 1 d .
H1'B H 0.6974 0.0975 0.1106 0.115 Uiso 1 1 calc R
Cl1B Cl 0.5017(3) 0.80815(15) 0.20263(12) 0.0743(8) Uani 1 1 d .
O5B O 0.583(3) 0.7806(11) 0.1552(6) 0.270(10) Uani 1 1 d .
O6B O 0.467(3) 0.8727(5) 0.1941(10) 0.318(14) Uani 1 1 d .
O7B O 0.6059(17) 0.8100(8) 0.2521(5) 0.188(6) Uani 1 1 d .
O8B O 0.3948(16) 0.7554(8) 0.2220(7) 0.189(6) Uani 1 1 d .

loop_
_atom_site_aniso_label
_atom_site_aniso_U_11
_atom_site_aniso_U_22
_atom_site_aniso_U_33
_atom_site_aniso_U_23
_atom_site_aniso_U_13
_atom_site_aniso_U_12
O1A 0.088(5) 0.053(4) 0.044(3) 0.000(3) 0.005(3) -0.005(3)
C2A 0.046(5) 0.067(6) 0.038(4) -0.005(4) 0.001(4) -0.001(4)
C3A 0.061(5) 0.062(5) 0.038(4) 0.000(4) 0.004(4) 0.009(4)
C3AA 0.056(5) 0.036(4) 0.045(5) -0.001(4) -0.004(4) 0.007(4)
C4A 0.049(5) 0.045(5) 0.044(5) -0.002(4) -0.007(4) 0.007(4)
C4AA 0.048(5) 0.056(5) 0.044(5) 0.009(4) -0.009(4) 0.005(4)
C5A 0.081(7) 0.057(6) 0.067(6) 0.005(5) 0.012(6) 0.010(5)
C6A 0.089(8) 0.071(7) 0.080(7) 0.026(6) 0.028(7) 0.002(6)
C7A 0.077(7) 0.092(8) 0.058(6) 0.017(6) 0.022(6) -0.003(6)
C8A 0.061(6) 0.076(7) 0.046(5) -0.006(5) 0.009(5) 0.010(5)
C8AA 0.048(5) 0.038(5) 0.044(5) -0.004(4) 0.000(4) 0.010(4)
N9A 0.057(4) 0.042(4) 0.045(4) -0.004(3) -0.010(4) 0.006(3)
C9A 0.104(8) 0.046(5) 0.067(6) -0.006(5) 0.022(6) 0.000(6)
C9AA 0.051(5) 0.052(5) 0.034(4) -0.006(4) 0.001(4) -0.009(4)
O4A 0.095(5) 0.049(4) 0.059(4) 0.004(3) 0.007(4) 0.016(3)
C4'A 0.137(10) 0.069(6) 0.057(6) -0.016(5) 0.006(7) 0.047(7)
C1'A 0.073(6) 0.064(6) 0.044(5) 0.002(4) -0.012(5) -0.013(5)
C2'A 0.129(10) 0.056(6) 0.061(6) 0.002(5) -0.001(7) -0.018(7)
C3'A 0.086(7) 0.103(8) 0.037(5) 0.008(5) 0.006(5) -0.010(6)
O1'A 0.071(4) 0.070(5) 0.075(4) -0.003(4) -0.028(4) -0.008(4)
Cl1A 0.0466(11) 0.0714(14) 0.0510(12) -0.0006(10) -0.0020(10) -0.0015(11)
O5A 0.090(7) 0.54(3) 0.078(6) 0.066(11) -0.012(6) 0.107(12)
O6A 0.140(9) 0.146(9) 0.224(13) -0.072(9) 0.045(9) 0.052(8)
O7A 0.186(11) 0.138(8) 0.103(7) 0.042(6) 0.053(8) -0.021(8)
O8A 0.120(8) 0.093(6) 0.219(12) -0.015(7) 0.005(8) -0.033(6)
O1B 0.071(4) 0.051(3) 0.041(3) -0.001(3) 0.010(3) 0.004(3)
C2B 0.047(5) 0.069(6) 0.034(4) 0.006(4) 0.003(4) -0.002(4)
C3B 0.085(7) 0.058(5) 0.038(5) -0.001(4) 0.009(5) -0.012(5)
C3AB 0.061(5) 0.044(5) 0.034(4) 0.003(3) -0.009(4) -0.009(4)
C4B 0.052(5) 0.048(5) 0.045(5) -0.005(4) -0.006(4) -0.003(4)
C4AB 0.055(5) 0.057(6) 0.045(5) -0.012(4) -0.004(4) 0.006(4)
C5B 0.075(7) 0.070(7) 0.065(7) -0.010(5) 0.012(6) 0.010(6)
C6B 0.076(8) 0.113(10) 0.069(7) -0.027(7) 0.017(6) 0.015(7)
C7B 0.078(8) 0.104(9) 0.072(7) -0.006(7) 0.029(6) 0.005(7)
C8B 0.047(5) 0.099(8) 0.047(5) 0.007(5) 0.002(5) -0.009(5)
C8AB 0.040(5) 0.067(6) 0.040(5) -0.011(4) -0.008(4) 0.001(4)
N9B 0.050(4) 0.050(4) 0.038(4) 0.006(3) 0.000(3) -0.007(3)
C9B 0.095(7) 0.052(6) 0.059(6) 0.011(5) 0.003(6) -0.001(5)
C9AB 0.046(5) 0.052(5) 0.040(5) -0.007(4) -0.007(4) 0.005(4)
O4B 0.105(5) 0.045(4) 0.062(4) -0.005(3) 0.015(4) -0.003(3)
C4'B 0.129(10) 0.056(6) 0.065(6) 0.004(5) 0.002(7) -0.019(7)
C1'B 0.040(5) 0.066(6) 0.039(4) 0.002(4) -0.009(4) 0.007(4)
C2'B 0.107(9) 0.058(6) 0.071(6) -0.010(5) 0.011(7) -0.004(6)
C3'B 0.053(5) 0.099(8) 0.036(5) 0.002(5) -0.008(4) 0.006(5)
O1'B 0.049(4) 0.118(6) 0.064(4) 0.011(4) -0.015(3) 0.006(4)
Cl1B 0.0753(18) 0.0807(18) 0.0669(15) 0.0099(12) 0.0060(14) -0.0039(15)
O5B 0.35(2) 0.33(2) 0.131(10) -0.018(13) 0.104(13) 0.110(19)
O6B 0.51(3) 0.048(6) 0.39(3) 0.011(10) -0.17(3) 0.040(12)
O7B 0.215(13) 0.234(14) 0.116(8) 0.043(9) -0.073(9) -0.068(12)
O8B 0.176(12) 0.194(12) 0.198(13) -0.012(10) 0.011(10) -0.086(10)

loop_
_atom_type_symbol
_atom_type_description
_atom_type_scat_dispersion_real
_atom_type_scat_dispersion_imag
_atom_type_scat_source
C C 0.0181 0.0091 'International Tables Vol C Tables 4.2.6.8 and 6.1.1.4'
H H 0.0000 0.0000 'International Tables Vol C Tables 4.2.6.8 and 6.1.1.4'
N N 0.0311 0.0180 'International Tables Vol C Tables 4.2.6.8 and 6.1.1.4'
O O 0.0492 0.0322 'International Tables Vol C Tables 4.2.6.8 and 6.1.1.4'
Cl Cl 0.3639 0.7018 'International Tables Vol C Tables 4.2.6.8 and 6.1.1.4'

loop_
_geom_angle_atom_site_label_1
_geom_angle_atom_site_label_2
_geom_angle_atom_site_label_3
_geom_angle
C9AA O1A C2A 106.0(6)
O1A C2A C3A 107.0(6)
O1A C2A C1'A 106.3(7)
C3A C2A C1'A 115.1(7)
C2A C3A C3AA 103.7(6)
C4A C3AA C9AA 118.8(8)
C4A C3AA C3A 135.4(7)
C9AA C3AA C3A 105.7(7)
O4A C4A C3AA 128.8(8)
O4A C4A C4AA 113.8(7)
C3AA C4A C4AA 117.4(7)
C8AA C4AA C5A 118.9(8)
C8AA C4AA C4A 121.1(7)
C5A C4AA C4A 120.0(8)
C6A C5A C4AA 120.1(10)
C5A C6A C7A 120.8(9)
C8A C7A C6A 120.9(9)
C7A C8A C8AA 119.2(9)
C4AA C8AA N9A 119.9(7)
C4AA C8AA C8A 120.1(8)
N9A C8AA C8A 120.0(7)
C9AA N9A C8AA 116.9(6)
C9AA N9A C9A 121.9(7)
C8AA N9A C9A 121.2(7)
O1A C9AA N9A 117.1(7)
O1A C9AA C3AA 117.0(7)
N9A C9AA C3AA 125.9(8)
C4A O4A C4'A 122.5(7)
O1'A C1'A C2'A 111.4(9)
O1'A C1'A C3'A 106.1(7)
C2'A C1'A C3'A 111.4(8)
O1'A C1'A C2A 109.7(7)
C2'A C1'A C2A 111.5(7)
C3'A C1'A C2A 106.4(7)
O5A Cl1A O6A 110.4(9)
O5A Cl1A O7A 108.7(8)
O6A Cl1A O7A 113.3(8)
O5A Cl1A O8A 105.7(10)
O6A Cl1A O8A 108.0(7)
O7A Cl1A O8A 110.5(7)
C9AB O1B C2B 108.8(6)
O1B C2B C1'B 107.4(6)
O1B C2B C3B 105.4(6)
C1'B C2B C3B 115.7(7)
C2B C3B C3AB 104.1(6)
C4B C3AB C9AB 119.0(8)
C4B C3AB C3B 135.6(7)
C9AB C3AB C3B 105.3(7)
O4B C4B C3AB 128.8(8)
O4B C4B C4AB 113.8(7)
C3AB C4B C4AB 117.4(8)
C8AB C4AB C5B 117.3(8)
C8AB C4AB C4B 121.1(7)
C5B C4AB C4B 121.6(9)
C6B C5B C4AB 121.5(10)
C5B C6B C7B 120.8(10)
C8B C7B C6B 119.0(10)
C7B C8B C8AB 121.4(10)
N9B C8AB C4AB 120.8(7)
N9B C8AB C8B 119.3(9)
C4AB C8AB C8B 119.9(8)
C9AB N9B C8AB 115.9(7)
C9AB N9B C9B 120.8(7)
C8AB N9B C9B 123.0(7)
O1B C9AB N9B 118.4(7)
O1B C9AB C3AB 115.9(7)
N9B C9AB C3AB 125.7(7)
C4B O4B C4'B 119.8(7)
O1'B C1'B C2'B 110.3(8)
O1'B C1'B C3'B 105.0(6)
C2'B C1'B C3'B 113.6(8)
O1'B C1'B C2B 109.9(7)
C2'B C1'B C2B 110.6(7)
C3'B C1'B C2B 107.4(7)
O6B Cl1B O5B 111.3(14)
O6B Cl1B O8B 122.7(15)
O5B Cl1B O8B 109.1(12)
O6B Cl1B O7B 104.6(11)
O5B Cl1B O7B 105.2(11)
O8B Cl1B O7B 102.1(8)

loop_
_geom_bond_atom_site_label_1
_geom_bond_atom_site_label_2
_geom_bond_distance
O1A C9AA 1.330(10)
O1A C2A 1.496(10)
C2A C3A 1.514(11)
C2A C1'A 1.559(11)
C3A C3AA 1.518(11)
C3AA C4A 1.357(11)
C3AA C9AA 1.388(11)
C4A O4A 1.319(10)
C4A C4AA 1.467(11)
C4AA C8AA 1.381(11)
C4AA C5A 1.408(13)
C5A C6A 1.348(14)
C6A C7A 1.389(14)
C7A C8A 1.349(13)
C8A C8AA 1.415(11)
C8AA N9A 1.401(10)
N9A C9AA 1.356(10)
N9A C9A 1.480(10)
O4A C4'A 1.420(11)
C1'A O1'A 1.417(11)
C1'A C2'A 1.481(13)
C1'A C3'A 1.541(13)
Cl1A O5A 1.349(9)
Cl1A O6A 1.379(9)
Cl1A O7A 1.386(8)
Cl1A O8A 1.423(9)
O1B C9AB 1.321(9)
O1B C2B 1.490(9)
C2B C1'B 1.528(11)
C2B C3B 1.529(12)
C3B C3AB 1.536(11)
C3AB C4B 1.360(11)
C3AB C9AB 1.401(11)
C4B O4B 1.316(10)
C4B C4AB 1.433(12)
C4AB C8AB 1.397(12)
C4AB C5B 1.402(12)
C5B C6B 1.377(15)
C6B C7B 1.381(15)
C7B C8B 1.359(14)
C8B C8AB 1.415(12)
C8AB N9B 1.392(10)
N9B C9AB 1.350(10)
N9B C9B 1.437(10)
O4B C4'B 1.477(12)
C1'B O1'B 1.448(10)
C1'B C2'B 1.475(12)
C1'B C3'B 1.523(11)
Cl1B O6B 1.226(11)
Cl1B O5B 1.355(13)
Cl1B O8B 1.403(12)
Cl1B O7B 1.416(11)

loop_
_geom_torsion_atom_site_label_1
_geom_torsion_atom_site_label_2
_geom_torsion_atom_site_label_3
_geom_torsion_atom_site_label_4
_geom_torsion
C9AA O1A C2A C3A 6.7(8)
C9AA O1A C2A C1'A 130.2(7)
O1A C2A C3A C3AA -7.7(9)
C1'A C2A C3A C3AA -125.5(8)
C2A C3A C3AA C4A -178.2(9)
C2A C3A C3AA C9AA 6.0(9)
C9AA C3AA C4A O4A 179.7(8)
C3A C3AA C4A O4A 4.3(16)
C9AA C3AA C4A C4AA -0.9(11)
C3A C3AA C4A C4AA -176.3(9)
O4A C4A C4AA C8AA 178.8(8)
C3AA C4A C4AA C8AA -0.6(11)
O4A C4A C4AA C5A -1.5(11)
C3AA C4A C4AA C5A 179.0(8)
C8AA C4AA C5A C6A -1.3(14)
C4A C4AA C5A C6A 179.0(9)
C4AA C5A C6A C7A 1.2(17)
C5A C6A C7A C8A -1.0(18)
C6A C7A C8A C8AA 0.9(16)
C5A C4AA C8AA N9A -178.1(8)
C4A C4AA C8AA N9A 1.5(12)
C5A C4AA C8AA C8A 1.2(12)
C4A C4AA C8AA C8A -179.1(8)
C7A C8A C8AA C4AA -1.0(13)
C7A C8A C8AA N9A 178.3(9)
C4AA C8AA N9A C9AA -0.8(11)
C8A C8AA N9A C9AA 179.8(7)
C4AA C8AA N9A C9A 176.9(8)
C8A C8AA N9A C9A -2.4(12)
C2A O1A C9AA N9A 176.7(7)
C2A O1A C9AA C3AA -3.0(9)
C8AA N9A C9AA O1A 179.6(7)
C9A N9A C9AA O1A 1.9(12)
C8AA N9A C9AA C3AA -0.8(12)
C9A N9A C9AA C3AA -178.5(9)
C4A C3AA C9AA O1A -178.7(7)
C3A C3AA C9AA O1A -2.0(10)
C4A C3AA C9AA N9A 1.7(13)
C3A C3AA C9AA N9A 178.3(8)
C3AA C4A O4A C4'A -0.4(14)
C4AA C4A O4A C4'A -179.8(8)
O1A C2A C1'A O1'A -71.4(8)
C3A C2A C1'A O1'A 46.9(10)
O1A C2A C1'A C2'A 52.5(10)
C3A C2A C1'A C2'A 170.8(9)
O1A C2A C1'A C3'A 174.3(7)
C3A C2A C1'A C3'A -67.5(10)
C9AB O1B C2B C1'B 129.9(7)
C9AB O1B C2B C3B 5.9(8)
O1B C2B C3B C3AB -7.0(9)
C1'B C2B C3B C3AB -125.5(7)
C2B C3B C3AB C4B -176.8(9)
C2B C3B C3AB C9AB 5.8(9)
C9AB C3AB C4B O4B -179.7(8)
C3B C3AB C4B O4B 3.1(16)
C9AB C3AB C4B C4AB 1.0(11)
C3B C3AB C4B C4AB -176.2(9)
O4B C4B C4AB C8AB 178.8(8)
C3AB C4B C4AB C8AB -1.8(12)
O4B C4B C4AB C5B -1.2(12)
C3AB C4B C4AB C5B 178.2(8)
C8AB C4AB C5B C6B -2.5(14)
C4B C4AB C5B C6B 177.6(9)
C4AB C5B C6B C7B 4.5(17)
C5B C6B C7B C8B -2.9(18)
C6B C7B C8B C8AB -0.6(16)
C5B C4AB C8AB N9B -180.0(8)
C4B C4AB C8AB N9B 0.0(12)
C5B C4AB C8AB C8B -1.0(12)
C4B C4AB C8AB C8B 179.0(7)
C7B C8B C8AB N9B -178.5(9)
C7B C8B C8AB C4AB 2.5(13)
C4AB C8AB N9B C9AB 2.5(11)
C8B C8AB N9B C9AB -176.5(7)
C4AB C8AB N9B C9B 177.1(8)
C8B C8AB N9B C9B -1.9(12)
C2B O1B C9AB N9B 175.8(7)
C2B O1B C9AB C3AB -2.3(9)
C8AB N9B C9AB O1B 178.7(7)
C9B N9B C9AB O1B 4.0(11)
C8AB N9B C9AB C3AB -3.4(11)
C9B N9B C9AB C3AB -178.1(9)
C4B C3AB C9AB O1B 179.7(7)
C3B C3AB C9AB O1B -2.4(10)
C4B C3AB C9AB N9B 1.7(12)
C3B C3AB C9AB N9B 179.7(7)
C3AB C4B O4B C4'B 8.0(14)
C4AB C4B O4B C4'B -172.8(8)
O1B C2B C1'B O1'B -71.3(8)
C3B C2B C1'B O1'B 46.0(10)
O1B C2B C1'B C2'B 50.6(10)
C3B C2B C1'B C2'B 168.0(8)
O1B C2B C1'B C3'B 175.0(7)
C3B C2B C1'B C3'B -67.6(9)
